data_2018039
loop_
_publ_author_name
'Minkov, Vasily S.'
'Boldyreva, Elena V.'

_publ_section_title
;
 <small>L</small>-Cysteinium semioxalate: a new monoclinic polymorph or
 a hydrate?
;
_journal_coeditor_code KU3041
_journal_issue 4
_journal_name_full 'Acta Crystallographica Section C'
_journal_page_first o139
_journal_page_last o142
_journal_paper_doi 10.1107/S0108270111009760
_journal_volume 67
_journal_year 2011
_chemical_formula_iupac 'C3 H8 N O2 S +, C2 H O4 -'
_chemical_formula_moiety 'C3 H8 N O2 S +, C2 H O4 -'
_chemical_formula_sum 'C5 H9 N O6 S'
_chemical_formula_weight 211.20
_chemical_name_common 'L-cysteinium semioxalate'
_chemical_name_systematic 'L-cysteinium semioxalate'
_space_group_IT_number 5
_symmetry_cell_setting monoclinic
_symmetry_space_group_name_Hall 'C 2y'
_symmetry_space_group_name_H-M 'C 1 2 1'
_atom_sites_solution_hydrogens geom
_atom_sites_solution_primary direct
_atom_sites_solution_secondary difmap
_audit_creation_method SHELXL-97
_cell_angle_alpha 90.00
_cell_angle_beta 124.192(13)
_cell_angle_gamma 90.00
_cell_formula_units_Z 4
_cell_length_a 18.604(4)
_cell_length_b 5.5723(6)
_cell_length_c 11.270(2)
_cell_measurement_reflns_used 3468
_cell_measurement_temperature 293(2)
_cell_measurement_theta_max 29.07
_cell_measurement_theta_min 2.19
_cell_volume 966.4(3)
_computing_cell_refinement 'X-AREA (Stoe & Cie, 2007)'
_computing_data_collection 'X-AREA (Stoe & Cie, 2007)'
_computing_data_reduction 'X-RED (Stoe & Cie, 2007)'
_computing_molecular_graphics 'Mercury (Version 1.4.2; Macrae <i>et al.</i>, 2008)'
_computing_publication_material 'publCIF (Westrip, 2010)'
_computing_structure_refinement 'SHELXL97 (Sheldrick, 2008)'
_computing_structure_solution 'SHELXS97 (Sheldrick, 2008)'
_diffrn_ambient_temperature 293(2)
_diffrn_detector_area_resol_mean 6.67
_diffrn_measured_fraction_theta_full 1.000
_diffrn_measured_fraction_theta_max 1.000
_diffrn_measurement_device '2-circle goniometer'
_diffrn_measurement_device_type 'Stoe IPDS 2'
_diffrn_measurement_method 'rotation method'
_diffrn_radiation_monochromator 'plane graphite'
_diffrn_radiation_source 'sealed X-ray tube, 12 x 0.4 mm long-fine focus'
_diffrn_radiation_type MoK\a
_diffrn_radiation_wavelength 0.71073
_diffrn_reflns_av_R_equivalents 0.0454
_diffrn_reflns_av_sigmaI/netI 0.0513
_diffrn_reflns_limit_h_max 24
_diffrn_reflns_limit_h_min -24
_diffrn_reflns_limit_k_max 6
_diffrn_reflns_limit_k_min -7
_diffrn_reflns_limit_l_max 15
_diffrn_reflns_limit_l_min -15
_diffrn_reflns_number 4404
_diffrn_reflns_theta_full 28.28
_diffrn_reflns_theta_max 28.28
_diffrn_reflns_theta_min 2.18
_exptl_absorpt_coefficient_mu 0.335
_exptl_absorpt_correction_T_max 0.885
_exptl_absorpt_correction_T_min 0.657
_exptl_absorpt_correction_type numerical
_exptl_absorpt_process_details '(X-SHAPE; Stoe & Cie, 2003)'
_exptl_crystal_colour colourless
_exptl_crystal_density_diffrn 1.451
_exptl_crystal_density_method 'not measured'
_exptl_crystal_description prism
_exptl_crystal_F_000 440
_exptl_crystal_size_max 0.41
_exptl_crystal_size_mid 0.34
_exptl_crystal_size_min 0.14
_refine_diff_density_max 0.448
_refine_diff_density_min -0.187
_refine_ls_abs_structure_details 'Flack (1983), <b>???? Friedel pairs</b>'
_refine_ls_abs_structure_Flack -0.08(11)
_refine_ls_extinction_method none
_refine_ls_goodness_of_fit_ref 0.993
_refine_ls_hydrogen_treatment mixed
_refine_ls_matrix_type full
_refine_ls_number_parameters 122
_refine_ls_number_reflns 2112
_refine_ls_number_restraints 2
_refine_ls_restrained_S_all 0.993
_refine_ls_R_factor_all 0.0565
_refine_ls_R_factor_gt 0.0357
_refine_ls_shift/su_max 0.000
_refine_ls_shift/su_mean 0.000
_refine_ls_structure_factor_coef Fsqd
_refine_ls_weighting_details 'calc w=1/[\s^2^(Fo^2^)+(0.0491P)^2^+0.0000P] where P=(Fo^2^+2Fc^2^)/3'
_refine_ls_weighting_scheme calc
_refine_ls_wR_factor_gt 0.0820
_refine_ls_wR_factor_ref 0.0926
_reflns_number_gt 1500
_reflns_number_total 2112
_reflns_threshold_expression I>2\s(I)
_cod_data_source_file ku3041.cif
_cod_data_source_block I
_cod_original_sg_symbol_H-M 'C 2'
_cod_database_code 2018039
_cod_database_fobs_code 2018039

loop_
_symmetry_equiv_pos_as_xyz
'x, y, z'
'-x, y, -z'
'x+1/2, y+1/2, z'
'-x+1/2, y+1/2, -z'

loop_
_atom_site_type_symbol
_atom_site_label
_atom_site_fract_x
_atom_site_fract_y
_atom_site_fract_z
_atom_site_U_iso_or_equiv
_atom_site_adp_type
_atom_site_calc_flag
_atom_site_refinement_flags
_atom_site_occupancy
_atom_site_disorder_assembly
_atom_site_disorder_group
C C1 0.31814(15) 0.4543(5) 0.4617(2) 0.0375(6) Uani d . 1 . .
C C2 0.26302(15) 0.2977(5) 0.3293(2) 0.0353(5) Uani d . 1 . .
H H2 0.2651 0.1323 0.3607 0.042 Uiso calc R 1 . .
C C3 0.29583(18) 0.2999(5) 0.2320(2) 0.0453(6) Uani d . 1 . .
H H31 0.2584 0.1977 0.1500 0.054 Uiso calc R 1 . .
H H32 0.3537 0.2307 0.2841 0.054 Uiso calc R 1 . .
C C4 0.53610(14) 0.6612(4) 0.8787(2) 0.0306(5) Uani d . 1 . .
C C5 0.56486(14) 0.4117(4) 0.9464(2) 0.0321(5) Uani d . 1 . .
O O1 0.39574(13) 0.3608(4) 0.54721(19) 0.0639(7) Uani d . 1 . .
H H1O 0.4283 0.4610 0.6068 0.077 Uiso calc R 1 . .
O O2 0.29193(10) 0.6377(4) 0.47965(17) 0.0481(5) Uani d . 1 . .
O O3 0.57480(12) 0.8321(3) 0.96393(17) 0.0486(5) Uani d . 1 . .
O O4 0.47809(10) 0.6816(3) 0.74970(16) 0.0418(4) Uani d . 1 . .
O O5 0.53635(12) 0.2436(3) 0.85100(18) 0.0490(5) Uani d . 1 . .
H H5O 0.5450 0.1127 0.8900 0.059 Uiso calc R 1 . .
O O6 0.60818(11) 0.3855(3) 1.07557(16) 0.0411(4) Uani d . 1 . .
N N1 0.17177(13) 0.3854(4) 0.25345(19) 0.0412(5) Uani d . 1 . .
H H1N 0.1400 0.3196 0.1665 0.049 Uiso calc R 1 . .
H H3N 0.1710 0.5444 0.2453 0.049 Uiso calc R 1 . .
H H2N 0.1498 0.3445 0.3033 0.049 Uiso calc R 1 . .
S S1 0.30008(6) 0.59190(18) 0.16806(9) 0.0674(3) Uani d D 1 . .
H H1S 0.347(2) 0.705(6) 0.274(3) 0.081 Uiso d D 1 . .

loop_
_atom_site_aniso_label
_atom_site_aniso_U_11
_atom_site_aniso_U_22
_atom_site_aniso_U_33
_atom_site_aniso_U_12
_atom_site_aniso_U_13
_atom_site_aniso_U_23
C1 0.0366(12) 0.0436(15) 0.0245(10) -0.0030(11) 0.0124(9) -0.0051(9)
C2 0.0394(12) 0.0342(13) 0.0218(9) -0.0064(10) 0.0109(9) -0.0038(9)
C3 0.0482(14) 0.0509(17) 0.0338(11) 0.0003(13) 0.0213(11) -0.0061(11)
C4 0.0289(10) 0.0267(12) 0.0272(9) 0.0017(9) 0.0103(8) -0.0036(9)
C5 0.0284(11) 0.0285(12) 0.0288(10) -0.0027(9) 0.0096(9) -0.0053(9)
O1 0.0461(10) 0.0632(14) 0.0387(9) 0.0134(10) -0.0028(8) -0.0162(9)
O2 0.0406(9) 0.0539(13) 0.0360(8) 0.0010(9) 0.0130(7) -0.0167(8)
O3 0.0573(11) 0.0254(9) 0.0313(7) 0.0009(8) 0.0056(7) -0.0040(7)
O4 0.0393(9) 0.0351(9) 0.0269(7) 0.0026(7) 0.0039(6) -0.0015(6)
O5 0.0657(12) 0.0252(9) 0.0328(8) 0.0025(8) 0.0136(8) -0.0037(7)
O6 0.0426(9) 0.0362(10) 0.0288(7) 0.0009(7) 0.0104(7) 0.0014(7)
N1 0.0362(10) 0.0555(14) 0.0286(9) -0.0154(9) 0.0163(8) -0.0111(9)
S1 0.0731(5) 0.0769(6) 0.0739(5) 0.0102(5) 0.0545(4) 0.0241(5)

loop_
_atom_type_symbol
_atom_type_description
_atom_type_scat_dispersion_real
_atom_type_scat_dispersion_imag
_atom_type_scat_source
C C 0.0033 0.0016 'International Tables Vol C Tables 4.2.6.8 and 6.1.1.4'
O O 0.0106 0.0060 'International Tables Vol C Tables 4.2.6.8 and 6.1.1.4'
H H 0.0000 0.0000 'International Tables Vol C Tables 4.2.6.8 and 6.1.1.4'
S S 0.1246 0.1234 'International Tables Vol C Tables 4.2.6.8 and 6.1.1.4'
N N 0.0061 0.0033 'International Tables Vol C Tables 4.2.6.8 and 6.1.1.4'

loop_
_geom_angle_atom_site_label_1
_geom_angle_atom_site_label_2
_geom_angle_atom_site_label_3
_geom_angle_site_symmetry_1
_geom_angle_site_symmetry_3
_geom_angle
_geom_angle_publ_flag
O2 C1 O1 . . 126.8(2) ?
O2 C1 C2 . . 122.7(2) ?
O1 C1 C2 . . 110.4(2) ?
N1 C2 C1 . . 107.3(2) ?
N1 C2 C3 . . 111.86(18) ?
C1 C2 C3 . . 112.3(2) ?
N1 C2 H2 . . 108.5 ?
C1 C2 H2 . . 108.5 ?
C3 C2 H2 . . 108.5 ?
C2 C3 S1 . . 114.9(2) ?
C2 C3 H31 . . 108.5 ?
S1 C3 H31 . . 108.5 ?
C2 C3 H32 . . 108.5 ?
S1 C3 H32 . . 108.5 ?
H31 C3 H32 . . 107.5 ?
O4 C4 O3 . . 125.3(2) ?
O4 C4 C5 . . 119.94(18) ?
O3 C4 C5 . . 114.77(17) ?
O6 C5 O5 . . 126.6(2) ?
O6 C5 C4 . . 121.20(18) ?
O5 C5 C4 . . 112.23(17) ?
C1 O1 H1O . . 109.5 ?
C5 O5 H5O . . 109.5 ?
C2 N1 H1N . . 109.5 ?
C2 N1 H3N . . 109.5 ?
H1N N1 H3N . . 109.5 ?
C2 N1 H2N . . 109.5 ?
H1N N1 H2N . . 109.5 ?
H3N N1 H2N . . 109.5 ?
C3 S1 H1S . . 104.6(19) ?

loop_
_geom_bond_atom_site_label_1
_geom_bond_atom_site_label_2
_geom_bond_site_symmetry_2
_geom_bond_distance
_geom_bond_publ_flag
C1 O2 . 1.197(3) ?
C1 O1 . 1.312(3) ?
C1 C2 . 1.524(3) ?
C2 N1 . 1.490(3) ?
C2 C3 . 1.525(3) ?
C2 H2 . 0.9800 ?
C3 S1 . 1.800(3) ?
C3 H31 . 0.9700 ?
C3 H32 . 0.9700 ?
C4 O4 . 1.236(2) ?
C4 O3 . 1.253(3) ?
C4 C5 . 1.530(3) ?
C5 O6 . 1.213(3) ?
C5 O5 . 1.294(3) ?
O1 H1O . 0.8200 ?
O5 H5O . 0.8200 ?
N1 H1N . 0.8900 ?
N1 H3N . 0.8900 ?
N1 H2N . 0.8900 ?
S1 H1S . 1.189(18) ?

loop_
_geom_hbond_atom_site_label_D
_geom_hbond_atom_site_label_H
_geom_hbond_atom_site_label_A
_geom_hbond_site_symmetry_A
_geom_hbond_distance_DH
_geom_hbond_distance_HA
_geom_hbond_distance_DA
_geom_hbond_angle_DHA
N1 H1N O3 3_444 0.89 1.89 2.715(2) 153.2
N1 H1N O6 3_444 0.89 2.56 3.242(3) 133.6
O1 H1O O4 1 0.82 1.81 2.611(3) 164.3
N1 H2N O4 4_546 0.89 2.29 2.992(3) 135.7
N1 H2N O2 4_546 0.89 2.35 3.021(3) 132.6
N1 H3N O6 3_454 0.89 2.47 3.243(3) 144.9
O5 H5O O3 1_545 0.82 1.71 2.523(3) 170.7
C2 H2 O2 4_546 0.98 2.55 2.992(3) 107.2

loop_
_geom_torsion_atom_site_label_1
_geom_torsion_atom_site_label_2
_geom_torsion_atom_site_label_3
_geom_torsion_atom_site_label_4
_geom_torsion_site_symmetry_1
_geom_torsion_site_symmetry_2
_geom_torsion_site_symmetry_3
_geom_torsion_site_symmetry_4
_geom_torsion
_geom_torsion_publ_flag
O2 C1 C2 N1 . . . . -12.6(3) yes
O1 C1 C2 N1 . . . . 168.5(2) yes
O2 C1 C2 C3 . . . . 110.7(3) yes
O1 C1 C2 C3 . . . . -68.3(3) yes
N1 C2 C3 S1 . . . . 62.4(2) yes
C1 C2 C3 S1 . . . . -58.3(3) yes
O4 C4 C5 O6 . . . . -165.1(2) yes
O3 C4 C5 O6 . . . . 14.1(3) yes
O4 C4 C5 O5 . . . . 13.7(3) yes
O3 C4 C5 O5 . . . . -167.1(2) yes

loop_
_cod_related_entry_id
_cod_related_entry_database
_cod_related_entry_code
1 ChemSpider 30654107
